data_7214767
loop_
_publ_author_name
'Veidis, Mikelis V.'
'Orola, Liana'
'Mutikainen, Ilpo'
'Sarcevica, Inese'

_publ_section_title
;
 The conformation of pyrogallol as a result of cocrystallization with
 N-heterocyclic bases
;
_journal_issue 21
_journal_name_full CrystEngComm
_journal_page_first 7253
_journal_paper_doi 10.1039/c2ce25821h
_journal_volume 14
_journal_year 2012
_chemical_formula_moiety 'C32 H24 N2 O3'
_chemical_formula_sum 'C32 H24 N2 O3'
_chemical_formula_weight 484.55
_space_group_IT_number 2
_symmetry_cell_setting triclinic
_symmetry_space_group_name_Hall '-P 1'
_symmetry_space_group_name_H-M 'P -1'
_atom_sites_solution_hydrogens difmap
_atom_sites_solution_primary other
_cell_angle_alpha 114.83(3)
_cell_angle_beta 101.03(3)
_cell_angle_gamma 94.64(3)
_cell_formula_units_Z 2
_cell_length_a 9.450(2)
_cell_length_b 11.830(2)
_cell_length_c 11.964(2)
_cell_measurement_reflns_used 0
_cell_measurement_temperature 173
_cell_measurement_theta_max 0
_cell_measurement_theta_min 0
_cell_volume 1171.8(5)
_computing_cell_refinement 'DENZO/SCALEPACK (Otwinowski & Minor, 1997)'
_computing_data_collection 'COLLECT (Nonius, 2001).'
_computing_data_reduction 'USER DEFINED DATA REDUCTION'
_computing_molecular_graphics 'CAMERON (Watkin et al., 1996)'
_computing_publication_material 'CRYSTALS (Betteridge et al., 2003)'
_computing_structure_refinement 'CRYSTALS (Betteridge et al., 2003)'
_computing_structure_solution 'USER DEFINED STRUCTURE SOLUTION'
_diffrn_ambient_temperature 173
_diffrn_measured_fraction_theta_full 0.995
_diffrn_measured_fraction_theta_max 0.964
_diffrn_measurement_device Area
_diffrn_measurement_device_type 'Nonius KappaCCD'
_diffrn_measurement_method '\f & \w scans'
_diffrn_radiation_monochromator graphite
_diffrn_radiation_type 'Mo K\a'
_diffrn_radiation_wavelength 0.71070
_diffrn_reflns_av_R_equivalents 0.024
_diffrn_reflns_limit_h_max 0
_diffrn_reflns_limit_h_min 0
_diffrn_reflns_limit_k_max 0
_diffrn_reflns_limit_k_min 0
_diffrn_reflns_limit_l_max 0
_diffrn_reflns_limit_l_min 0
_diffrn_reflns_number 22214
_diffrn_reflns_theta_full 25.039
_diffrn_reflns_theta_max 27.822
_diffrn_reflns_theta_min 2.036
_diffrn_standards_number 0
_exptl_absorpt_coefficient_mu 0.089
_exptl_absorpt_correction_type none
_exptl_crystal_colour colourless
_exptl_crystal_density_diffrn 1.373
_exptl_crystal_density_method 'not measured'
_exptl_crystal_description prism
_exptl_crystal_F_000 508
_exptl_crystal_size_max 0.300
_exptl_crystal_size_mid 0.300
_exptl_crystal_size_min 0.300
_refine_diff_density_max 0.24
_refine_diff_density_min -0.20
_refine_ls_extinction_coef 0.001
_refine_ls_extinction_method 'Larson (1970), Equation 22'
_refine_ls_goodness_of_fit_ref 1.0000
_refine_ls_hydrogen_treatment constr
_refine_ls_matrix_type full
_refine_ls_number_parameters 334
_refine_ls_number_reflns 3646
_refine_ls_number_restraints 0
_refine_ls_R_factor_all 0.0626
_refine_ls_R_factor_gt 0.0417
_refine_ls_shift/su_max 0.0004055
_refine_ls_shift/su_mean 0.0000318
_refine_ls_structure_factor_coef Fsqd
_refine_ls_weighting_details
;
Method= Quasi-Unit weights
W = 1.0 or 1./2F
;
_refine_ls_weighting_scheme calc
_refine_ls_wR_factor_all 0.0741
_refine_ls_wR_factor_gt 0.0710
_refine_ls_wR_factor_ref 0.0704
_reflns_limit_h_max 11
_reflns_limit_h_min -12
_reflns_limit_k_max 13
_reflns_limit_k_min -15
_reflns_limit_l_max 15
_reflns_limit_l_min 0
_reflns_number_gt 3962
_reflns_number_total 5374
_reflns_threshold_expression I>2.0\s(I)
_oxford_diffrn_Wilson_B_factor 0.00
_oxford_diffrn_Wilson_scale 0.00
_oxford_refine_ls_r_factor_ref 0.0387
_oxford_refine_ls_scale 0.3446(3)
_oxford_reflns_number_all 5372
_oxford_reflns_threshold_expression_ref I>3.0\s(I)
_cod_data_source_file c2ce25821h.txt
_cod_data_source_block 1
_cod_depositor_comments
;
The following automatic conversions were performed:

'_atom_sites_solution_primary' value 'Other' changed to 'other'
according to
/usr/data/users/saulius/automatic-downloads/retrospective/RSC/lib/dictionaries/cif_core.dic
dictionary named 'cif_core.dic' version 2.4.2 from 2011-04-26.

Automatic conversion script
Id: cif_fix_values 2281 2013-09-26 08:29:07Z andrius 
;
_cod_original_sg_symbol_H-M 'P -1 '
_cod_database_code 7214767

loop_
_symmetry_equiv_pos_as_xyz
x,y,z
-x,-y,-z

loop_
_atom_site_label
_atom_site_type_symbol
_atom_site_fract_x
_atom_site_fract_y
_atom_site_fract_z
_atom_site_U_iso_or_equiv
_atom_site_occupancy
_atom_site_adp_type
_atom_site_refinement_flags_posn
O1 O 0.51396(14) 0.93363(11) 0.34864(11) 0.0302 1.0000 Uani .
C2 C 0.43914(18) 0.97961(15) 0.27081(16) 0.0235 1.0000 Uani .
C3 C 0.36138(18) 1.07662(15) 0.32665(15) 0.0240 1.0000 Uani .
O4 O 0.35777(15) 1.12266(12) 0.45200(11) 0.0339 1.0000 Uani .
C5 C 0.28613(18) 1.13112(15) 0.25469(16) 0.0266 1.0000 Uani .
O6 O 0.20940(15) 1.22664(12) 0.30385(12) 0.0387 1.0000 Uani .
C7 C 0.28728(19) 1.08726(16) 0.12783(16) 0.0288 1.0000 Uani .
C8 C 0.36262(19) 0.98972(17) 0.07283(16) 0.0296 1.0000 Uani .
C9 C 0.43989(19) 0.93585(16) 0.14370(16) 0.0270 1.0000 Uani .
N10 N 0.66565(15) 0.75159(13) 0.22576(13) 0.0247 1.0000 Uani .
C11 C 0.77522(18) 0.77863(15) 0.17810(15) 0.0242 1.0000 Uani .
C12 C 0.8315(2) 0.90744(16) 0.21563(17) 0.0304 1.0000 Uani .
C13 C 0.9433(2) 0.93781(18) 0.17180(19) 0.0356 1.0000 Uani .
C14 C 1.0056(2) 0.84258(19) 0.0863(2) 0.0383 1.0000 Uani .
C15 C 0.9543(2) 0.71892(19) 0.04687(18) 0.0341 1.0000 Uani .
C16 C 0.83847(19) 0.68214(16) 0.09198(16) 0.0259 1.0000 Uani .
C17 C 0.78452(19) 0.55689(16) 0.05801(17) 0.0277 1.0000 Uani .
C18 C 0.67492(18) 0.52697(15) 0.10821(16) 0.0252 1.0000 Uani .
C19 C 0.61697(18) 0.62899(16) 0.19363(16) 0.0242 1.0000 Uani .
C20 C 0.5055(2) 0.59961(18) 0.24686(17) 0.0311 1.0000 Uani .
C21 C 0.4558(2) 0.47689(18) 0.21648(18) 0.0347 1.0000 Uani .
C22 C 0.5124(2) 0.37603(18) 0.13198(18) 0.0350 1.0000 Uani .
C23 C 0.6183(2) 0.40021(16) 0.07949(17) 0.0319 1.0000 Uani .
N24 N 0.83923(16) 0.63589(13) 0.46271(14) 0.0252 1.0000 Uani .
C25 C 0.79914(18) 0.51018(15) 0.42066(15) 0.0235 1.0000 Uani .
C26 C 0.86906(19) 0.41803(16) 0.33763(16) 0.0257 1.0000 Uani .
C27 C 0.98318(19) 0.46066(17) 0.29970(17) 0.0295 1.0000 Uani .
C28 C 1.02397(18) 0.58992(17) 0.33957(16) 0.0265 1.0000 Uani .
C29 C 0.94850(18) 0.67511(16) 0.42280(16) 0.0247 1.0000 Uani .
C30 C 0.9916(2) 0.80788(17) 0.46779(19) 0.0338 1.0000 Uani .
C31 C 1.1018(2) 0.85163(19) 0.4310(2) 0.0409 1.0000 Uani .
C32 C 1.1749(2) 0.7675(2) 0.3471(2) 0.0421 1.0000 Uani .
C33 C 1.1381(2) 0.6410(2) 0.30281(19) 0.0373 1.0000 Uani .
C34 C 0.8180(2) 0.28723(17) 0.29769(19) 0.0364 1.0000 Uani .
C35 C 0.7057(2) 0.25147(18) 0.3373(2) 0.0400 1.0000 Uani .
C36 C 0.6384(2) 0.34255(18) 0.42096(19) 0.0368 1.0000 Uani .
C37 C 0.68308(19) 0.46801(18) 0.46208(17) 0.0306 1.0000 Uani .
H71 H 0.2363 1.1230 0.0788 0.0316 1.0000 Uiso R
H81 H 0.3633 0.9607 -0.0121 0.0335 1.0000 Uiso R
H91 H 0.4920 0.8738 0.1088 0.0292 1.0000 Uiso R
H121 H 0.7912 0.9693 0.2712 0.0340 1.0000 Uiso R
H131 H 0.9798 1.0240 0.1999 0.0407 1.0000 Uiso R
H141 H 1.0828 0.8653 0.0573 0.0426 1.0000 Uiso R
H151 H 0.9937 0.6554 -0.0100 0.0385 1.0000 Uiso R
H171 H 0.8228 0.4910 0.0017 0.0308 1.0000 Uiso R
H201 H 0.4681 0.6675 0.3034 0.0348 1.0000 Uiso R
H211 H 0.3810 0.4571 0.2530 0.0398 1.0000 Uiso R
H221 H 0.4773 0.2919 0.1132 0.0399 1.0000 Uiso R
H231 H 0.6557 0.3338 0.0238 0.0361 1.0000 Uiso R
H271 H 1.0329 0.4008 0.2465 0.0328 1.0000 Uiso R
H301 H 0.9432 0.8631 0.5213 0.0390 1.0000 Uiso R
H311 H 1.1279 0.9379 0.4608 0.0469 1.0000 Uiso R
H321 H 1.2504 0.7999 0.3219 0.0468 1.0000 Uiso R
H331 H 1.1862 0.5840 0.2473 0.0413 1.0000 Uiso R
H341 H 0.8640 0.2271 0.2442 0.0418 1.0000 Uiso R
H351 H 0.6730 0.1664 0.3101 0.0463 1.0000 Uiso R
H361 H 0.5610 0.3146 0.4490 0.0404 1.0000 Uiso R
H371 H 0.6392 0.5286 0.5182 0.0338 1.0000 Uiso R
H11 H 0.5607 0.8814 0.3156 0.0423 1.0000 Uiso R
H41 H 0.4075 1.0876 0.4861 0.0468 1.0000 Uiso R
H61 H 0.2132 1.2511 0.3773 0.0526 1.0000 Uiso R

loop_
_atom_site_aniso_label
_atom_site_aniso_U_11
_atom_site_aniso_U_22
_atom_site_aniso_U_33
_atom_site_aniso_U_23
_atom_site_aniso_U_13
_atom_site_aniso_U_12
O1 0.0394(7) 0.0284(6) 0.0270(6) 0.0124(5) 0.0142(5) 0.0143(5)
C2 0.0226(8) 0.0201(8) 0.0271(9) 0.0104(7) 0.0071(7) -0.0003(6)
C3 0.0261(9) 0.0217(8) 0.0213(8) 0.0068(6) 0.0077(7) -0.0012(7)
O4 0.0454(8) 0.0358(7) 0.0235(6) 0.0126(5) 0.0126(6) 0.0177(6)
C5 0.0259(9) 0.0225(9) 0.0294(9) 0.0097(7) 0.0078(7) 0.0018(7)
O6 0.0493(9) 0.0379(8) 0.0317(7) 0.0141(6) 0.0136(6) 0.0216(7)
C7 0.0284(9) 0.0316(10) 0.0277(9) 0.0153(8) 0.0058(7) 0.0026(7)
C8 0.0303(9) 0.0344(10) 0.0217(8) 0.0104(7) 0.0084(7) -0.0006(8)
C9 0.0275(9) 0.0231(8) 0.0274(9) 0.0068(7) 0.0115(7) 0.0027(7)
N10 0.0262(8) 0.0227(7) 0.0225(7) 0.0081(6) 0.0049(6) 0.0043(6)
C11 0.0239(9) 0.0240(8) 0.0229(8) 0.0103(7) 0.0023(7) 0.0038(7)
C12 0.0325(10) 0.0237(9) 0.0308(9) 0.0098(7) 0.0051(8) 0.0040(7)
C13 0.0320(10) 0.0313(10) 0.0444(11) 0.0218(9) 0.0028(9) -0.0010(8)
C14 0.0285(10) 0.0475(12) 0.0498(12) 0.0313(10) 0.0118(9) 0.0053(9)
C15 0.0297(10) 0.0408(11) 0.0385(11) 0.0204(9) 0.0146(8) 0.0121(8)
C16 0.0235(9) 0.0285(9) 0.0269(9) 0.0135(7) 0.0048(7) 0.0076(7)
C17 0.0277(9) 0.0249(9) 0.0283(9) 0.0087(7) 0.0065(7) 0.0111(7)
C18 0.0238(9) 0.0229(8) 0.0253(9) 0.0102(7) -0.0007(7) 0.0039(7)
C19 0.0235(9) 0.0245(8) 0.0224(8) 0.0106(7) 0.0012(7) 0.0035(7)
C20 0.0306(10) 0.0337(10) 0.0278(9) 0.0131(8) 0.0073(8) 0.0036(8)
C21 0.0299(10) 0.0405(11) 0.0349(10) 0.0218(9) 0.0026(8) -0.0027(8)
C22 0.0326(10) 0.0281(10) 0.0403(11) 0.0192(9) -0.0052(8) -0.0043(8)
C23 0.0328(10) 0.0218(9) 0.0336(10) 0.0095(8) -0.0012(8) 0.0040(7)
N24 0.0242(7) 0.0224(7) 0.0290(8) 0.0122(6) 0.0056(6) 0.0032(6)
C25 0.0216(8) 0.0241(8) 0.0246(8) 0.0131(7) 0.0011(7) 0.0020(7)
C26 0.0240(9) 0.0224(8) 0.0274(9) 0.0112(7) -0.0005(7) 0.0023(7)
C27 0.0273(9) 0.0299(9) 0.0283(9) 0.0096(8) 0.0069(7) 0.0081(7)
C28 0.0211(9) 0.0323(10) 0.0269(9) 0.0162(8) 0.0023(7) 0.0017(7)
C29 0.0224(9) 0.0244(8) 0.0277(9) 0.0150(7) 0.0004(7) 0.0014(7)
C30 0.0334(10) 0.0245(9) 0.0442(11) 0.0186(8) 0.0043(9) 0.0031(8)
C31 0.0351(11) 0.0334(10) 0.0572(13) 0.0305(10) -0.0018(10) -0.0044(9)
C32 0.0288(10) 0.0535(13) 0.0540(13) 0.0380(11) 0.0044(9) -0.0059(9)
C33 0.0283(10) 0.0499(12) 0.0383(11) 0.0234(10) 0.0103(8) 0.0043(9)
C34 0.0346(11) 0.0209(9) 0.0451(11) 0.0106(8) 0.0006(9) 0.0044(8)
C35 0.0348(11) 0.0238(9) 0.0559(13) 0.0216(9) -0.0056(9) -0.0060(8)
C36 0.0284(10) 0.0392(11) 0.0457(12) 0.0275(10) 0.0003(9) -0.0061(8)
C37 0.0265(9) 0.0347(10) 0.0322(10) 0.0175(8) 0.0063(8) 0.0014(8)

loop_
_atom_type_symbol
_atom_type_scat_dispersion_real
_atom_type_scat_dispersion_imag
_atom_type_scat_Cromer_Mann_a1
_atom_type_scat_Cromer_Mann_b1
_atom_type_scat_Cromer_Mann_a2
_atom_type_scat_Cromer_Mann_b2
_atom_type_scat_Cromer_Mann_a3
_atom_type_scat_Cromer_Mann_b3
_atom_type_scat_Cromer_Mann_a4
_atom_type_scat_Cromer_Mann_b4
_atom_type_scat_Cromer_Mann_c
_atom_type_scat_source
C 0.0033 0.0016 2.3100 20.8439 1.0200 10.2075 1.5886 0.5687 0.8650 51.6512 0.2156 'International Tables Vol C 4.2.6.8 and 6.1.1.4'
H 0.0000 0.0000 0.4930 10.5109 0.3229 26.1257 0.1402 3.1424 0.0408 57.7998 0.0030 'International Tables Vol C 4.2.6.8 and 6.1.1.4'
N 0.0061 0.0033 12.2126 0.0057 3.1322 9.8933 2.0125 28.9975 1.1663 0.5826 -11.5290 'International Tables Vol C 4.2.6.8 and 6.1.1.4'
O 0.0106 0.0060 3.0485 13.2771 2.2868 5.7011 1.5463 0.3239 0.8670 32.9089 0.2508 'International Tables Vol C 4.2.6.8 and 6.1.1.4'

loop_
_geom_angle_atom_site_label_1
_geom_angle_atom_site_label_2
_geom_angle_atom_site_label_3
_geom_angle
_geom_angle_publ_flag
C2 O1 H11 114.8 no
O1 C2 C3 116.81(14) yes
O1 C2 C9 122.97(15) yes
C3 C2 C9 120.21(16) yes
C2 C3 O4 122.10(15) yes
C2 C3 C5 120.25(15) yes
O4 C3 C5 117.64(15) yes
C3 O4 H41 110.2 no
C3 C5 O6 123.03(15) yes
C3 C5 C7 119.35(16) yes
O6 C5 C7 117.61(16) yes
C5 O6 H61 115.0 no
C5 C7 C8 119.97(17) yes
C5 C7 H71 119.8 no
C8 C7 H71 120.3 no
C7 C8 C9 121.35(16) yes
C7 C8 H81 119.7 no
C9 C8 H81 118.9 no
C8 C9 C2 118.85(16) yes
C8 C9 H91 121.7 no
C2 C9 H91 119.5 no
C11 N10 C19 118.07(15) yes
N10 C11 C12 118.53(16) yes
N10 C11 C16 122.81(15) yes
C12 C11 C16 118.65(16) yes
C11 C12 C13 120.02(18) yes
C11 C12 H121 118.6 no
C13 C12 H121 121.4 no
C12 C13 C14 121.40(18) yes
C12 C13 H131 118.1 no
C14 C13 H131 120.5 no
C13 C14 C15 120.60(18) yes
C13 C14 H141 120.2 no
C15 C14 H141 119.2 no
C14 C15 C16 120.12(18) yes
C14 C15 H151 121.4 no
C16 C15 H151 118.5 no
C11 C16 C15 119.18(16) yes
C11 C16 C17 118.12(16) yes
C15 C16 C17 122.69(17) yes
C16 C17 C18 120.12(16) yes
C16 C17 H171 120.7 no
C18 C17 H171 119.2 no
C17 C18 C19 118.44(16) yes
C17 C18 C23 122.55(17) yes
C19 C18 C23 119.01(17) yes
C18 C19 N10 122.40(16) yes
C18 C19 C20 118.99(16) yes
N10 C19 C20 118.61(16) yes
C19 C20 C21 119.52(18) yes
C19 C20 H201 118.5 no
C21 C20 H201 122.0 no
C20 C21 C22 121.62(18) yes
C20 C21 H211 119.5 no
C22 C21 H211 118.9 no
C21 C22 C23 120.57(17) yes
C21 C22 H221 120.2 no
C23 C22 H221 119.3 no
C18 C23 C22 120.29(18) yes
C18 C23 H231 119.1 no
C22 C23 H231 120.6 no
C25 N24 C29 117.55(15) yes
N24 C25 C26 123.07(16) yes
N24 C25 C37 117.83(16) yes
C26 C25 C37 119.10(16) yes
C25 C26 C27 118.39(16) yes
C25 C26 C34 118.82(17) yes
C27 C26 C34 122.79(17) yes
C26 C27 C28 119.45(17) yes
C26 C27 H271 119.5 no
C28 C27 H271 121.0 no
C27 C28 C29 118.34(16) yes
C27 C28 C33 122.87(18) yes
C29 C28 C33 118.79(17) yes
C28 C29 N24 123.17(15) yes
C28 C29 C30 119.19(16) yes
N24 C29 C30 117.63(17) yes
C29 C30 C31 119.67(19) yes
C29 C30 H301 119.4 no
C31 C30 H301 120.9 no
C30 C31 C32 121.24(19) yes
C30 C31 H311 118.5 no
C32 C31 H311 120.3 no
C31 C32 C33 121.01(19) yes
C31 C32 H321 119.9 no
C33 C32 H321 119.1 no
C28 C33 C32 120.1(2) yes
C28 C33 H331 118.0 no
C32 C33 H331 121.9 no
C26 C34 C35 120.05(19) yes
C26 C34 H341 118.9 no
C35 C34 H341 121.1 no
C34 C35 C36 121.09(18) yes
C34 C35 H351 119.2 no
C36 C35 H351 119.7 no
C35 C36 C37 121.21(18) yes
C35 C36 H361 119.2 no
C37 C36 H361 119.5 no
C25 C37 C36 119.71(18) yes
C25 C37 H371 118.9 no
C36 C37 H371 121.4 no

loop_
_geom_bond_atom_site_label_1
_geom_bond_atom_site_label_2
_geom_bond_distance
_geom_bond_publ_flag
O1 C2 1.378(2) yes
O1 H11 0.800 no
C2 C3 1.409(2) yes
C2 C9 1.387(2) yes
C3 O4 1.372(2) yes
C3 C5 1.403(2) yes
O4 H41 0.812 no
C5 O6 1.373(2) yes
C5 C7 1.385(2) yes
O6 H61 0.794 no
C7 C8 1.395(3) yes
C7 H71 0.942 no
C8 C9 1.397(3) yes
C8 H81 0.928 no
C9 H91 0.914 no
N10 C11 1.351(2) yes
N10 C19 1.349(2) yes
C11 C12 1.418(2) yes
C11 C16 1.442(2) yes
C12 C13 1.352(3) yes
C12 H121 0.926 no
C13 C14 1.425(3) yes
C13 H131 0.939 no
C14 C15 1.347(3) yes
C14 H141 0.931 no
C15 C16 1.423(2) yes
C15 H151 0.938 no
C16 C17 1.383(2) yes
C17 C18 1.384(2) yes
C17 H171 0.943 no
C18 C19 1.444(2) yes
C18 C23 1.421(2) yes
C19 C20 1.421(2) yes
C20 C21 1.357(3) yes
C20 H201 0.953 no
C21 C22 1.425(3) yes
C21 H211 0.960 no
C22 C23 1.350(3) yes
C22 H221 0.938 no
C23 H231 0.939 no
N24 C25 1.347(2) yes
N24 C29 1.344(2) yes
C25 C26 1.439(2) yes
C25 C37 1.423(2) yes
C26 C27 1.384(2) yes
C26 C34 1.423(2) yes
C27 C28 1.392(2) yes
C27 H271 0.957 no
C28 C29 1.436(2) yes
C28 C33 1.422(3) yes
C29 C30 1.423(2) yes
C30 C31 1.351(3) yes
C30 H301 0.925 no
C31 C32 1.419(3) yes
C31 H311 0.922 no
C32 C33 1.349(3) yes
C32 H321 0.939 no
C33 H331 0.944 no
C34 C35 1.348(3) yes
C34 H341 0.938 no
C35 C36 1.420(3) yes
C35 H351 0.922 no
C36 C37 1.353(3) yes
C36 H361 0.951 no
C37 H371 0.942 no

loop_
_geom_hbond_atom_site_label_D
_geom_hbond_atom_site_label_H
_geom_hbond_atom_site_label_A
_geom_hbond_site_symmetry_A
_geom_hbond_angle_DHA
_geom_hbond_distance_DH
_geom_hbond_distance_HA
_geom_hbond_distance_DA
_geom_hbond_publ_flag
O1 H11 N10 . 176.51(5) 0.800 1.940 2.739(3) yes
O4 H41 O1 2_676 148.02(5) 0.812 2.099 2.821(3) yes
O6 H61 N24 2_676 151.89(6) 0.794 2.004 2.730(3) yes
